data_1565974
loop_
_publ_author_name
'Yuan, Kang'
'Volland, Daniel'
'Kirschner, Sven'
'Uzelac, Marina'
'Nichol, Gary S.'
'Nowak-Kr\'ol, Agnieszka'
'Ingleson, Michael J.'

_publ_section_title
;
 Enhanced N-directed electrophilic C--H borylation generates BN--[5]- and
 [6]helicenes with improved photophysical properties
;
_journal_issue 4
_journal_name_full 'Chemical Science'
_journal_page_first 1136
_journal_page_last 1145
_journal_paper_doi 10.1039/D1SC06513K
_journal_volume 13
_journal_year 2022
_chemical_formula_moiety 'C34 H30 B N'
_chemical_formula_sum 'C34 H30 B N'
_chemical_formula_weight 463.40
_space_group_crystal_system monoclinic
_space_group_IT_number 14
_space_group_name_Hall '-P 2ybc'
_space_group_name_H-M_alt 'P 1 21/c 1'
_atom_sites_solution_hydrogens mixed
_atom_sites_solution_primary dual
_audit_creation_date 2021-04-30
_audit_creation_method
;
Olex2 1.3
(compiled 2020.11.12 svn.r5f609507 for OlexSys, GUI svn.r6272)
;
_audit_update_record
;
2021-05-18 deposited with the CCDC.	2022-01-03 downloaded from the CCDC.
;
_cell_angle_alpha 90
_cell_angle_beta 109.463(5)
_cell_angle_gamma 90
_cell_formula_units_Z 4
_cell_length_a 12.0461(6)
_cell_length_b 17.1985(5)
_cell_length_c 13.0700(6)
_cell_measurement_reflns_used 7492
_cell_measurement_temperature 120.1(4)
_cell_measurement_theta_max 23.9510
_cell_measurement_theta_min 3.6690
_cell_volume 2553.0(2)
_computing_cell_refinement 'CrysAlisPro 1.171.40.53 (Rigaku OD, 2019)'
_computing_data_collection 'CrysAlisPro 1.171.40.53 (Rigaku OD, 2019)'
_computing_data_reduction 'CrysAlisPro 1.171.40.53 (Rigaku OD, 2019)'
_computing_molecular_graphics 'Olex2 1.3 (Dolomanov et al., 2009)'
_computing_publication_material 'Olex2 1.3 (Dolomanov et al., 2009)'
_computing_structure_refinement 'SHELXL 2018/3 (Sheldrick, 2015)'
_computing_structure_solution 'SHELXT 2018/2 (Sheldrick, 2018)'
_diffrn_ambient_environment N~2~
_diffrn_ambient_temperature 120.1(4)
_diffrn_detector 'CCD plate'
_diffrn_detector_area_resol_mean 8.0521
_diffrn_detector_type Eos
_diffrn_measured_fraction_theta_full 0.998
_diffrn_measured_fraction_theta_max 0.924
_diffrn_measurement_details
;
List of Runs (angles in degrees, time in seconds):

  # Type    Start    End  Width  t~exp~   \w     \q     \k     \f   Frames
#--------------------------------------------------------------------------
  1  \w    -45.00  43.00   1.00   20.00    --  -15.82  81.00 -68.00   88
  2  \w    -10.00  42.00   1.00   20.00    --   17.54  81.00 -68.00   52
  3  \w    -43.00  46.00   1.00   20.00    --   17.54 -81.00 169.00   89
  4  \w    -88.00 -39.00   1.00   20.00    --  -15.82-178.00 -30.00   49
  5  \w    -39.00  11.00   1.00   20.00    --  -15.82 -77.00  90.00   50
  6  \w    -20.00  56.00   1.00   20.00    --   17.54 -99.00 -90.00   76
  7  \w     -9.00  39.00   1.00   20.00    --   17.54  77.00  30.00   48
  8  \w    -52.00  36.00   1.00   20.00    --   17.54 -38.00 120.00   88
  9  \w    -50.00  34.00   1.00   20.00    --   17.54 -57.00  30.00   84
 10  \w     -9.00  39.00   1.00   20.00    --   17.54  77.00  90.00   48
 11  \w     -1.00  87.00   1.00   20.00    --   17.54  38.00  90.00   88
 12  \w     -9.00  39.00   1.00   20.00    --   17.54  77.00 -30.00   48
 13  \w      1.00  85.00   1.00   20.00    --   17.54  57.00-150.00   84
 14  \w    -20.00  29.00   1.00   20.00    --   17.54 -99.00  90.00   49
 15  \w     -9.00  39.00   1.00   20.00    --   17.54  77.00-120.00   48
;
_diffrn_measurement_device 'four-circle diffractometer'
_diffrn_measurement_device_type 'Xcalibur, Eos'
_diffrn_measurement_method '\w scans'
_diffrn_orient_matrix_type 'CrysAlisPro convention (1999,Acta A55,543-557)'
_diffrn_orient_matrix_UB_11 0.0520943000
_diffrn_orient_matrix_UB_12 0.0227106000
_diffrn_orient_matrix_UB_13 0.0141777000
_diffrn_orient_matrix_UB_21 -0.0289719000
_diffrn_orient_matrix_UB_22 0.0275127000
_diffrn_orient_matrix_UB_23 -0.0405494000
_diffrn_orient_matrix_UB_31 -0.0186615000
_diffrn_orient_matrix_UB_32 0.0206868000
_diffrn_orient_matrix_UB_33 0.0383074000
_diffrn_radiation_monochromator graphite
_diffrn_radiation_probe x-ray
_diffrn_radiation_type 'Mo K\a'
_diffrn_radiation_wavelength 0.71073
_diffrn_reflns_av_R_equivalents 0.0827
_diffrn_reflns_av_unetI/netI 0.0768
_diffrn_reflns_Laue_measured_fraction_full 0.998
_diffrn_reflns_Laue_measured_fraction_max 0.924
_diffrn_reflns_limit_h_max 16
_diffrn_reflns_limit_h_min -15
_diffrn_reflns_limit_k_max 22
_diffrn_reflns_limit_k_min -23
_diffrn_reflns_limit_l_max 16
_diffrn_reflns_limit_l_min -17
_diffrn_reflns_number 55926
_diffrn_reflns_point_group_measured_fraction_full 0.998
_diffrn_reflns_point_group_measured_fraction_max 0.924
_diffrn_reflns_theta_full 25.242
_diffrn_reflns_theta_max 29.485
_diffrn_reflns_theta_min 3.406
_diffrn_source 'fine-focus sealed X-ray tube'
_diffrn_source_type 'Enhance (Mo) X-ray Source'
_exptl_absorpt_coefficient_mu 0.068
_exptl_absorpt_correction_T_max 1.00000
_exptl_absorpt_correction_T_min 0.77087
_exptl_absorpt_correction_type multi-scan
_exptl_absorpt_process_details
;
CrysAlisPro 1.171.40.53 (Rigaku Oxford Diffraction, 2019)
Empirical absorption correction using spherical harmonics,
 implemented in SCALE3 ABSPACK scaling algorithm.
;
_exptl_crystal_density_diffrn 1.206
_exptl_crystal_description plate
_exptl_crystal_F_000 984
_exptl_crystal_size_max 0.46
_exptl_crystal_size_mid 0.101
_exptl_crystal_size_min 0.05
_refine_diff_density_max 0.201
_refine_diff_density_min -0.204
_refine_diff_density_rms 0.044
_refine_ls_extinction_method none
_refine_ls_goodness_of_fit_ref 1.017
_refine_ls_hydrogen_treatment mixed
_refine_ls_matrix_type full
_refine_ls_number_parameters 334
_refine_ls_number_reflns 6564
_refine_ls_number_restraints 0
_refine_ls_restrained_S_all 1.017
_refine_ls_R_factor_all 0.1324
_refine_ls_R_factor_gt 0.0623
_refine_ls_shift/su_max 0.000
_refine_ls_shift/su_mean 0.000
_refine_ls_structure_factor_coef Fsqd
_refine_ls_weighting_details 'w=1/[\s^2^(Fo^2^)+(0.0480P)^2^+0.8045P] where P=(Fo^2^+2Fc^2^)/3'
_refine_ls_weighting_scheme calc
_refine_ls_wR_factor_gt 0.1182
_refine_ls_wR_factor_ref 0.1424
_reflns_Friedel_coverage 0.000
_reflns_number_gt 3743
_reflns_number_total 6564
_reflns_threshold_expression 'I > 2\s(I)'
_cod_data_source_file d1sc06513k2.cif
_cod_data_source_block ky463_reprocess
_cod_depositor_comments 'Adding full bibliography for 1565972--1565974.cif.'
_cod_database_code 1565974
_shelx_shelxl_version_number 2018/3
_chemical_oxdiff_formula 'C34 H30 B N'
_chemical_oxdiff_usercomment '@ 120 K '
_shelx_space_group_comment
;
The symmetry employed for this shelxl refinement is uniquely defined
by the following loop, which should always be used as a source of
symmetry information in preference to the above space-group names.
They are only intended as comments.
;
_reflns_odcompleteness_completeness 99.72
_reflns_odcompleteness_iscentric 1
_reflns_odcompleteness_theta 26.32
_olex2_refinement_description
;
1. Fixed Uiso
 At 1.2 times of:
  All C(H) groups
 At 1.5 times of:
  All C(H,H,H) groups
2.a Aromatic/amide H refined with riding coordinates:
 C8(H8), C18(H18), C19(H19), C3(H3), C13(H13), C2(H2), C7(H7), C5(H5),
 C14(H14), C21(H21), C30(H30), C6(H6), C28(H28), C20(H20)
2.b Idealised Me refined as rotating group:
 C34(H34A,H34B,H34C), C24(H24A,H24B,H24C), C32(H32A,H32B,H32C), C25(H25A,H25B,
 H25C), C33(H33A,H33B,H33C)
;
_olex2_submission_special_instructions 'No special instructions were received'
_oxdiff_exptl_absorpt_empirical_details
;
Empirical correction (ABSPACK) includes:
- Absorption correction using spherical harmonics
- Frame scaling
;
_oxdiff_exptl_absorpt_empirical_full_max 1.276
_oxdiff_exptl_absorpt_empirical_full_min 0.738

loop_
_space_group_symop_operation_xyz
'x, y, z'
'-x, y+1/2, -z+1/2'
'-x, -y, -z'
'x, -y-1/2, z-1/2'

loop_
_atom_site_label
_atom_site_type_symbol
_atom_site_fract_x
_atom_site_fract_y
_atom_site_fract_z
_atom_site_U_iso_or_equiv
_atom_site_adp_type
_atom_site_occupancy
_atom_site_site_symmetry_order
_atom_site_calc_flag
_atom_site_refinement_flags_posn
_atom_site_refinement_flags_adp
_atom_site_refinement_flags_occupancy
_atom_site_disorder_assembly
_atom_site_disorder_group
N1 N 0.26932(15) 0.21893(9) 0.86238(14) 0.0357(4) Uani 1 1 d . . . . .
C10 C 0.41235(16) 0.30656(10) 0.83249(14) 0.0283(4) Uani 1 1 d . . . . .
C4 C 0.61543(17) 0.29850(10) 0.96340(15) 0.0319(4) Uani 1 1 d . . . . .
C9 C 0.53602(17) 0.32302(9) 0.86076(15) 0.0286(4) Uani 1 1 d . . . . .
C8 C 0.58694(17) 0.35801(10) 0.78863(15) 0.0309(4) Uani 1 1 d . . . . .
H8 H 0.538194 0.373065 0.720028 0.037 Uiso 1 1 calc R U . . .
C1 C 0.37884(17) 0.25401(10) 0.89852(15) 0.0308(4) Uani 1 1 d . . . . .
C16 C 0.32318(16) 0.40724(10) 0.68429(15) 0.0294(4) Uani 1 1 d . . . . .
C11 C 0.32182(16) 0.33406(10) 0.73348(15) 0.0287(4) Uani 1 1 d . . . . .
C15 C 0.24284(17) 0.42341(10) 0.58059(15) 0.0317(4) Uani 1 1 d . . . . .
C17 C 0.38679(17) 0.48047(10) 0.72703(15) 0.0301(4) Uani 1 1 d . . . . .
C12 C 0.22146(17) 0.28591(10) 0.68498(15) 0.0307(4) Uani 1 1 d . . . . .
C18 C 0.45735(17) 0.50207(10) 0.83116(16) 0.0318(4) Uani 1 1 d . . . . .
H18 H 0.478869 0.465644 0.886927 0.038 Uiso 1 1 calc R U . . .
C19 C 0.49494(18) 0.57820(10) 0.85057(17) 0.0355(5) Uani 1 1 d . . . . .
H19 H 0.540967 0.593207 0.920137 0.043 Uiso 1 1 calc R U . . .
C26 C 0.09091(17) 0.15873(11) 0.71804(15) 0.0326(5) Uani 1 1 d . . . . .
C3 C 0.57152(18) 0.25557(10) 1.03391(16) 0.0355(5) Uani 1 1 d . . . . .
H3 H 0.621334 0.243174 1.103276 0.043 Uiso 1 1 calc R U . . .
C13 C 0.14031(17) 0.30585(11) 0.58394(15) 0.0334(5) Uani 1 1 d . . . . .
H13 H 0.076061 0.273505 0.552642 0.040 Uiso 1 1 calc R U . . .
C2 C 0.45774(18) 0.23233(10) 1.00146(15) 0.0354(5) Uani 1 1 d . . . . .
H2 H 0.431151 0.201810 1.047297 0.043 Uiso 1 1 calc R U . . .
C22 C 0.35190(18) 0.53651(11) 0.64456(16) 0.0347(5) Uani 1 1 d . . . . .
C7 C 0.70543(18) 0.37028(11) 0.81690(17) 0.0367(5) Uani 1 1 d . . . . .
H7 H 0.735931 0.392774 0.767243 0.044 Uiso 1 1 calc R U . . .
C5 C 0.73673(18) 0.31355(11) 0.99042(17) 0.0379(5) Uani 1 1 d . . . . .
H5 H 0.787550 0.298629 1.058247 0.045 Uiso 1 1 calc R U . . .
C14 C 0.15298(17) 0.37248(11) 0.52916(16) 0.0346(5) Uani 1 1 d . . . . .
H14 H 0.102136 0.382628 0.459393 0.042 Uiso 1 1 calc R U . . .
C27 C 0.11226(17) 0.09029(11) 0.66830(16) 0.0357(5) Uani 1 1 d . . . . .
C21 C 0.3934(2) 0.61204(11) 0.66490(18) 0.0414(5) Uani 1 1 d . . . . .
H21 H 0.373123 0.648718 0.609439 0.050 Uiso 1 1 calc R U . . .
C23 C 0.26459(18) 0.50354(11) 0.54167(16) 0.0371(5) Uani 1 1 d . . . . .
C31 C -0.01327(18) 0.16341(12) 0.74329(16) 0.0362(5) Uani 1 1 d . . . . .
C30 C -0.08954(18) 0.10018(13) 0.72311(16) 0.0403(5) Uani 1 1 d . . . . .
H30 H -0.157840 0.103766 0.741090 0.048 Uiso 1 1 calc R U . . .
C6 C 0.78144(19) 0.34925(11) 0.92009(18) 0.0412(5) Uani 1 1 d . . . . .
H6 H 0.861616 0.359657 0.940135 0.049 Uiso 1 1 calc R U . . .
C28 C 0.03338(19) 0.02884(12) 0.64924(17) 0.0415(5) Uani 1 1 d . . . . .
H28 H 0.048875 -0.015995 0.616563 0.050 Uiso 1 1 calc R U . . .
C29 C -0.06694(19) 0.03207(12) 0.67708(17) 0.0418(5) Uani 1 1 d . . . . .
C20 C 0.46472(19) 0.63255(11) 0.76730(17) 0.0410(5) Uani 1 1 d . . . . .
H20 H 0.492923 0.683177 0.780926 0.049 Uiso 1 1 calc R U . . .
C34 C -0.0425(2) 0.23744(13) 0.79100(18) 0.0508(6) Uani 1 1 d . . . . .
H34A H 0.026210 0.255699 0.847482 0.076 Uiso 1 1 calc R U . . .
H34B H -0.104137 0.227431 0.820596 0.076 Uiso 1 1 calc R U . . .
H34C H -0.068197 0.276244 0.735271 0.076 Uiso 1 1 calc R U . . .
C24 C 0.3196(2) 0.49611(13) 0.45148(17) 0.0493(6) Uani 1 1 d . . . . .
H24A H 0.387998 0.463465 0.476054 0.074 Uiso 1 1 calc R U . . .
H24B H 0.341757 0.546686 0.433929 0.074 Uiso 1 1 calc R U . . .
H24C H 0.263245 0.473546 0.388164 0.074 Uiso 1 1 calc R U . . .
C32 C 0.2229(2) 0.08212(13) 0.64026(19) 0.0482(6) Uani 1 1 d . . . . .
H32A H 0.229526 0.125208 0.595945 0.072 Uiso 1 1 calc R U . . .
H32B H 0.220192 0.034475 0.601211 0.072 Uiso 1 1 calc R U . . .
H32C H 0.289827 0.081439 0.705697 0.072 Uiso 1 1 calc R U . . .
C25 C 0.1518(2) 0.55243(12) 0.50141(19) 0.0512(6) Uani 1 1 d . . . . .
H25A H 0.096864 0.528055 0.438858 0.077 Uiso 1 1 calc R U . . .
H25B H 0.170484 0.603506 0.482355 0.077 Uiso 1 1 calc R U . . .
H25C H 0.117519 0.556320 0.557812 0.077 Uiso 1 1 calc R U . . .
B1 B 0.1932(2) 0.22112(13) 0.75391(18) 0.0328(5) Uani 1 1 d . . . . .
C33 C -0.1489(2) -0.03683(15) 0.6595(2) 0.0666(8) Uani 1 1 d . . . . .
H33A H -0.139985 -0.060970 0.728003 0.100 Uiso 1 1 calc R U . . .
H33B H -0.130001 -0.073673 0.612612 0.100 Uiso 1 1 calc R U . . .
H33C H -0.228729 -0.019647 0.626704 0.100 Uiso 1 1 calc R U . . .
H1 H 0.2559(19) 0.1886(12) 0.9146(18) 0.051(7) Uiso 1 1 d . . . . .

loop_
_atom_site_aniso_label
_atom_site_aniso_U_11
_atom_site_aniso_U_22
_atom_site_aniso_U_33
_atom_site_aniso_U_23
_atom_site_aniso_U_13
_atom_site_aniso_U_12
N1 0.0438(11) 0.0313(9) 0.0313(10) 0.0013(7) 0.0117(8) -0.0053(8)
C10 0.0385(11) 0.0198(9) 0.0247(10) -0.0037(7) 0.0079(8) 0.0022(8)
C4 0.0411(12) 0.0197(9) 0.0298(11) -0.0058(8) 0.0050(9) 0.0018(8)
C9 0.0401(12) 0.0171(8) 0.0254(10) -0.0044(7) 0.0066(9) 0.0036(7)
C8 0.0371(12) 0.0222(9) 0.0293(11) -0.0057(8) 0.0056(9) 0.0024(8)
C1 0.0399(12) 0.0237(9) 0.0267(10) -0.0022(8) 0.0082(9) 0.0003(8)
C16 0.0345(11) 0.0280(10) 0.0264(10) -0.0009(8) 0.0111(9) 0.0031(8)
C11 0.0336(11) 0.0263(9) 0.0258(10) -0.0030(7) 0.0095(8) 0.0041(8)
C15 0.0373(11) 0.0295(10) 0.0295(11) 0.0015(8) 0.0128(9) 0.0074(8)
C17 0.0368(11) 0.0229(9) 0.0323(11) 0.0023(8) 0.0138(9) 0.0052(8)
C12 0.0340(11) 0.0275(10) 0.0303(11) -0.0018(8) 0.0104(9) 0.0035(8)
C18 0.0385(11) 0.0228(9) 0.0354(11) 0.0019(8) 0.0140(9) 0.0022(8)
C19 0.0421(12) 0.0272(10) 0.0396(12) -0.0049(8) 0.0167(10) -0.0016(9)
C26 0.0348(11) 0.0341(10) 0.0268(11) 0.0039(8) 0.0072(9) 0.0012(8)
C3 0.0486(13) 0.0251(10) 0.0255(11) -0.0026(8) 0.0026(9) 0.0029(9)
C13 0.0338(11) 0.0352(11) 0.0291(11) -0.0028(8) 0.0076(9) 0.0014(9)
C2 0.0533(14) 0.0246(9) 0.0261(11) 0.0003(8) 0.0101(10) -0.0015(9)
C22 0.0431(12) 0.0285(10) 0.0357(12) 0.0046(8) 0.0174(10) 0.0069(9)
C7 0.0405(12) 0.0286(10) 0.0399(13) -0.0045(9) 0.0120(10) -0.0001(9)
C5 0.0435(13) 0.0271(10) 0.0332(12) -0.0036(8) -0.0006(10) 0.0022(9)
C14 0.0378(12) 0.0382(11) 0.0246(10) 0.0011(8) 0.0062(9) 0.0075(9)
C27 0.0364(12) 0.0348(11) 0.0354(12) -0.0005(9) 0.0115(9) -0.0008(9)
C21 0.0604(15) 0.0268(10) 0.0424(13) 0.0096(9) 0.0245(11) 0.0052(9)
C23 0.0466(13) 0.0322(10) 0.0315(11) 0.0074(8) 0.0116(10) 0.0059(9)
C31 0.0355(12) 0.0431(12) 0.0262(11) 0.0028(8) 0.0050(9) 0.0073(9)
C30 0.0290(11) 0.0561(13) 0.0350(12) 0.0066(10) 0.0097(9) -0.0009(10)
C6 0.0361(12) 0.0331(11) 0.0484(14) -0.0074(10) 0.0060(10) -0.0011(9)
C28 0.0474(13) 0.0336(11) 0.0457(14) -0.0017(9) 0.0185(11) -0.0035(9)
C29 0.0404(13) 0.0444(12) 0.0388(13) 0.0040(10) 0.0110(10) -0.0077(10)
C20 0.0553(14) 0.0239(10) 0.0487(14) 0.0017(9) 0.0240(11) -0.0024(9)
C34 0.0500(14) 0.0570(14) 0.0453(14) -0.0028(11) 0.0157(11) 0.0131(11)
C24 0.0704(17) 0.0434(12) 0.0371(13) 0.0072(10) 0.0221(12) -0.0022(11)
C32 0.0513(14) 0.0416(12) 0.0589(16) -0.0072(11) 0.0278(12) -0.0042(10)
C25 0.0586(15) 0.0381(12) 0.0496(15) 0.0108(10) 0.0081(12) 0.0118(11)
B1 0.0370(13) 0.0291(11) 0.0326(13) -0.0014(9) 0.0120(11) 0.0050(9)
C33 0.0613(17) 0.0670(17) 0.0745(19) -0.0057(14) 0.0269(15) -0.0286(14)

loop_
_atom_type_symbol
_atom_type_description
_atom_type_scat_dispersion_real
_atom_type_scat_dispersion_imag
_atom_type_scat_source
C C 0.0033 0.0016 'International Tables Vol C Tables 4.2.6.8 and 6.1.1.4'
H H 0.0000 0.0000 'International Tables Vol C Tables 4.2.6.8 and 6.1.1.4'
B B 0.0013 0.0007 'International Tables Vol C Tables 4.2.6.8 and 6.1.1.4'
N N 0.0061 0.0033 'International Tables Vol C Tables 4.2.6.8 and 6.1.1.4'

loop_
_geom_angle_atom_site_label_1
_geom_angle_atom_site_label_2
_geom_angle_atom_site_label_3
_geom_angle
_geom_angle_site_symmetry_1
_geom_angle_site_symmetry_3
_geom_angle_publ_flag
C1 N1 B1 123.99(18) . . ?
C1 N1 H1 112.3(14) . . ?
B1 N1 H1 123.2(14) . . ?
C9 C10 C11 124.45(17) . . ?
C1 C10 C9 117.11(16) . . ?
C1 C10 C11 118.07(17) . . ?
C3 C4 C9 119.19(18) . . ?
C5 C4 C9 119.73(19) . . ?
C5 C4 C3 120.99(18) . . ?
C4 C9 C10 119.72(17) . . ?
C8 C9 C10 123.56(17) . . ?
C8 C9 C4 116.56(18) . . ?
C9 C8 H8 119.0 . . ?
C7 C8 C9 121.99(18) . . ?
C7 C8 H8 119.0 . . ?
N1 C1 C10 120.64(17) . . ?
N1 C1 C2 118.18(17) . . ?
C10 C1 C2 121.10(18) . . ?
C11 C16 C17 131.79(17) . . ?
C15 C16 C11 120.34(17) . . ?
C15 C16 C17 107.36(15) . . ?
C16 C11 C10 124.76(17) . . ?
C16 C11 C12 116.76(17) . . ?
C12 C11 C10 118.40(16) . . ?
C16 C15 C23 111.19(16) . . ?
C14 C15 C16 121.34(17) . . ?
C14 C15 C23 127.32(17) . . ?
C18 C17 C16 131.65(16) . . ?
C18 C17 C22 119.78(17) . . ?
C22 C17 C16 108.01(16) . . ?
C11 C12 B1 118.65(17) . . ?
C13 C12 C11 119.92(17) . . ?
C13 C12 B1 120.54(18) . . ?
C17 C18 H18 120.4 . . ?
C19 C18 C17 119.21(18) . . ?
C19 C18 H18 120.4 . . ?
C18 C19 H19 119.7 . . ?
C18 C19 C20 120.68(19) . . ?
C20 C19 H19 119.7 . . ?
C27 C26 B1 117.35(17) . . ?
C31 C26 C27 118.16(18) . . ?
C31 C26 B1 124.10(18) . . ?
C4 C3 H3 119.7 . . ?
C2 C3 C4 120.65(18) . . ?
C2 C3 H3 119.7 . . ?
C12 C13 H13 119.1 . . ?
C14 C13 C12 121.85(18) . . ?
C14 C13 H13 119.1 . . ?
C1 C2 H2 119.7 . . ?
C3 C2 C1 120.65(18) . . ?
C3 C2 H2 119.7 . . ?
C17 C22 C23 111.52(16) . . ?
C21 C22 C17 120.03(19) . . ?
C21 C22 C23 128.38(18) . . ?
C8 C7 H7 119.7 . . ?
C8 C7 C6 120.6(2) . . ?
C6 C7 H7 119.7 . . ?
C4 C5 H5 119.1 . . ?
C6 C5 C4 121.74(19) . . ?
C6 C5 H5 119.1 . . ?
C15 C14 C13 118.45(18) . . ?
C15 C14 H14 120.8 . . ?
C13 C14 H14 120.8 . . ?
C26 C27 C32 120.26(18) . . ?
C28 C27 C26 119.99(19) . . ?
C28 C27 C32 119.69(18) . . ?
C22 C21 H21 120.1 . . ?
C20 C21 C22 119.75(18) . . ?
C20 C21 H21 120.1 . . ?
C15 C23 C24 110.31(16) . . ?
C15 C23 C25 112.31(18) . . ?
C22 C23 C15 100.85(15) . . ?
C22 C23 C24 111.27(18) . . ?
C22 C23 C25 111.90(17) . . ?
C25 C23 C24 109.93(17) . . ?
C26 C31 C34 119.73(19) . . ?
C30 C31 C26 119.79(18) . . ?
C30 C31 C34 120.5(2) . . ?
C31 C30 H30 119.0 . . ?
C29 C30 C31 122.1(2) . . ?
C29 C30 H30 119.0 . . ?
C7 C6 H6 120.4 . . ?
C5 C6 C7 119.3(2) . . ?
C5 C6 H6 120.4 . . ?
C27 C28 H28 118.9 . . ?
C29 C28 C27 122.1(2) . . ?
C29 C28 H28 118.9 . . ?
C30 C29 C33 121.1(2) . . ?
C28 C29 C30 117.82(19) . . ?
C28 C29 C33 121.1(2) . . ?
C19 C20 H20 119.8 . . ?
C21 C20 C19 120.43(18) . . ?
C21 C20 H20 119.8 . . ?
C31 C34 H34A 109.5 . . ?
C31 C34 H34B 109.5 . . ?
C31 C34 H34C 109.5 . . ?
H34A C34 H34B 109.5 . . ?
H34A C34 H34C 109.5 . . ?
H34B C34 H34C 109.5 . . ?
C23 C24 H24A 109.5 . . ?
C23 C24 H24B 109.5 . . ?
C23 C24 H24C 109.5 . . ?
H24A C24 H24B 109.5 . . ?
H24A C24 H24C 109.5 . . ?
H24B C24 H24C 109.5 . . ?
C27 C32 H32A 109.5 . . ?
C27 C32 H32B 109.5 . . ?
C27 C32 H32C 109.5 . . ?
H32A C32 H32B 109.5 . . ?
H32A C32 H32C 109.5 . . ?
H32B C32 H32C 109.5 . . ?
C23 C25 H25A 109.5 . . ?
C23 C25 H25B 109.5 . . ?
C23 C25 H25C 109.5 . . ?
H25A C25 H25B 109.5 . . ?
H25A C25 H25C 109.5 . . ?
H25B C25 H25C 109.5 . . ?
N1 B1 C12 114.26(18) . . ?
N1 B1 C26 117.48(18) . . ?
C12 B1 C26 128.26(18) . . ?
C29 C33 H33A 109.5 . . ?
C29 C33 H33B 109.5 . . ?
C29 C33 H33C 109.5 . . ?
H33A C33 H33B 109.5 . . ?
H33A C33 H33C 109.5 . . ?
H33B C33 H33C 109.5 . . ?

loop_
_geom_bond_atom_site_label_1
_geom_bond_atom_site_label_2
_geom_bond_distance
_geom_bond_site_symmetry_2
_geom_bond_publ_flag
N1 C1 1.383(2) . ?
N1 B1 1.409(3) . ?
N1 H1 0.91(2) . ?
C10 C9 1.438(3) . ?
C10 C1 1.399(3) . ?
C10 C11 1.465(2) . ?
C4 C9 1.427(3) . ?
C4 C3 1.414(3) . ?
C4 C5 1.408(3) . ?
C9 C8 1.419(3) . ?
C8 H8 0.9300 . ?
C8 C7 1.366(3) . ?
C1 C2 1.414(3) . ?
C16 C11 1.416(2) . ?
C16 C15 1.406(3) . ?
C16 C17 1.483(2) . ?
C11 C12 1.428(3) . ?
C15 C14 1.381(3) . ?
C15 C23 1.522(3) . ?
C17 C18 1.393(3) . ?
C17 C22 1.402(3) . ?
C12 C13 1.399(3) . ?
C12 B1 1.541(3) . ?
C18 H18 0.9300 . ?
C18 C19 1.381(2) . ?
C19 H19 0.9300 . ?
C19 C20 1.388(3) . ?
C26 C27 1.409(3) . ?
C26 C31 1.402(3) . ?
C26 B1 1.582(3) . ?
C3 H3 0.9300 . ?
C3 C2 1.353(3) . ?
C13 H13 0.9300 . ?
C13 C14 1.386(3) . ?
C2 H2 0.9300 . ?
C22 C21 1.386(3) . ?
C22 C23 1.514(3) . ?
C7 H7 0.9300 . ?
C7 C6 1.402(3) . ?
C5 H5 0.9300 . ?
C5 C6 1.357(3) . ?
C14 H14 0.9300 . ?
C27 C28 1.387(3) . ?
C27 C32 1.502(3) . ?
C21 H21 0.9300 . ?
C21 C20 1.374(3) . ?
C23 C24 1.538(3) . ?
C23 C25 1.534(3) . ?
C31 C30 1.391(3) . ?
C31 C34 1.510(3) . ?
C30 H30 0.9300 . ?
C30 C29 1.385(3) . ?
C6 H6 0.9300 . ?
C28 H28 0.9300 . ?
C28 C29 1.374(3) . ?
C29 C33 1.510(3) . ?
C20 H20 0.9300 . ?
C34 H34A 0.9600 . ?
C34 H34B 0.9600 . ?
C34 H34C 0.9600 . ?
C24 H24A 0.9600 . ?
C24 H24B 0.9600 . ?
C24 H24C 0.9600 . ?
C32 H32A 0.9600 . ?
C32 H32B 0.9600 . ?
C32 H32C 0.9600 . ?
C25 H25A 0.9600 . ?
C25 H25B 0.9600 . ?
C25 H25C 0.9600 . ?
C33 H33A 0.9600 . ?
C33 H33B 0.9600 . ?
C33 H33C 0.9600 . ?

loop_
_geom_torsion_atom_site_label_1
_geom_torsion_atom_site_label_2
_geom_torsion_atom_site_label_3
_geom_torsion_atom_site_label_4
_geom_torsion
_geom_torsion_site_symmetry_1
_geom_torsion_site_symmetry_2
_geom_torsion_site_symmetry_3
_geom_torsion_site_symmetry_4
_geom_torsion_publ_flag
N1 C1 C2 C3 169.93(17) . . . . ?
C10 C9 C8 C7 -177.61(17) . . . . ?
C10 C1 C2 C3 -6.9(3) . . . . ?
C10 C11 C12 C13 -172.53(16) . . . . ?
C10 C11 C12 B1 18.2(2) . . . . ?
C4 C9 C8 C7 -2.2(2) . . . . ?
C4 C3 C2 C1 -3.4(3) . . . . ?
C4 C5 C6 C7 -1.4(3) . . . . ?
C9 C10 C1 N1 -162.37(16) . . . . ?
C9 C10 C1 C2 14.4(3) . . . . ?
C9 C10 C11 C16 -35.9(3) . . . . ?
C9 C10 C11 C12 147.30(17) . . . . ?
C9 C4 C3 C2 5.4(3) . . . . ?
C9 C4 C5 C6 -1.7(3) . . . . ?
C9 C8 C7 C6 -0.8(3) . . . . ?
C8 C7 C6 C5 2.7(3) . . . . ?
C1 N1 B1 C12 -18.4(3) . . . . ?
C1 N1 B1 C26 161.85(17) . . . . ?
C1 C10 C9 C4 -12.1(2) . . . . ?
C1 C10 C9 C8 163.11(16) . . . . ?
C1 C10 C11 C16 151.25(18) . . . . ?
C1 C10 C11 C12 -25.5(2) . . . . ?
C16 C11 C12 C13 10.5(3) . . . . ?
C16 C11 C12 B1 -158.84(17) . . . . ?
C16 C15 C14 C13 2.6(3) . . . . ?
C16 C15 C23 C22 -10.2(2) . . . . ?
C16 C15 C23 C24 107.51(19) . . . . ?
C16 C15 C23 C25 -129.47(19) . . . . ?
C16 C17 C18 C19 -172.41(19) . . . . ?
C16 C17 C22 C21 176.43(18) . . . . ?
C16 C17 C22 C23 -0.9(2) . . . . ?
C11 C10 C9 C4 175.01(16) . . . . ?
C11 C10 C9 C8 -9.8(3) . . . . ?
C11 C10 C1 N1 11.0(3) . . . . ?
C11 C10 C1 C2 -172.23(16) . . . . ?
C11 C16 C15 C14 7.1(3) . . . . ?
C11 C16 C15 C23 -177.02(16) . . . . ?
C11 C16 C17 C18 -6.1(4) . . . . ?
C11 C16 C17 C22 -177.36(19) . . . . ?
C11 C12 C13 C14 -1.1(3) . . . . ?
C11 C12 B1 N1 2.8(3) . . . . ?
C11 C12 B1 C26 -177.50(18) . . . . ?
C15 C16 C11 C10 169.81(17) . . . . ?
C15 C16 C11 C12 -13.4(3) . . . . ?
C15 C16 C17 C18 165.5(2) . . . . ?
C15 C16 C17 C22 -5.7(2) . . . . ?
C17 C16 C11 C10 -19.4(3) . . . . ?
C17 C16 C11 C12 157.35(19) . . . . ?
C17 C16 C15 C14 -165.65(17) . . . . ?
C17 C16 C15 C23 10.2(2) . . . . ?
C17 C18 C19 C20 -1.1(3) . . . . ?
C17 C22 C21 C20 -2.8(3) . . . . ?
C17 C22 C23 C15 6.5(2) . . . . ?
C17 C22 C23 C24 -110.52(19) . . . . ?
C17 C22 C23 C25 126.06(19) . . . . ?
C12 C13 C14 C15 -5.6(3) . . . . ?
C18 C17 C22 C21 4.0(3) . . . . ?
C18 C17 C22 C23 -173.34(17) . . . . ?
C18 C19 C20 C21 2.3(3) . . . . ?
C26 C27 C28 C29 0.2(3) . . . . ?
C26 C31 C30 C29 -0.8(3) . . . . ?
C3 C4 C9 C10 2.5(2) . . . . ?
C3 C4 C9 C8 -173.03(16) . . . . ?
C3 C4 C5 C6 174.69(18) . . . . ?
C13 C12 B1 N1 -166.44(17) . . . . ?
C13 C12 B1 C26 13.3(3) . . . . ?
C22 C17 C18 C19 -2.0(3) . . . . ?
C22 C21 C20 C19 -0.3(3) . . . . ?
C5 C4 C9 C10 179.02(16) . . . . ?
C5 C4 C9 C8 3.5(2) . . . . ?
C5 C4 C3 C2 -171.05(17) . . . . ?
C14 C15 C23 C22 165.35(19) . . . . ?
C14 C15 C23 C24 -77.0(3) . . . . ?
C14 C15 C23 C25 46.1(3) . . . . ?
C27 C26 C31 C30 2.6(3) . . . . ?
C27 C26 C31 C34 -176.67(18) . . . . ?
C27 C26 B1 N1 -95.2(2) . . . . ?
C27 C26 B1 C12 85.1(2) . . . . ?
C27 C28 C29 C30 1.6(3) . . . . ?
C27 C28 C29 C33 -177.5(2) . . . . ?
C21 C22 C23 C15 -170.6(2) . . . . ?
C21 C22 C23 C24 72.4(3) . . . . ?
C21 C22 C23 C25 -51.0(3) . . . . ?
C23 C15 C14 C13 -172.54(18) . . . . ?
C23 C22 C21 C20 174.0(2) . . . . ?
C31 C26 C27 C28 -2.3(3) . . . . ?
C31 C26 C27 C32 -179.59(18) . . . . ?
C31 C26 B1 N1 77.4(2) . . . . ?
C31 C26 B1 C12 -102.3(3) . . . . ?
C31 C30 C29 C28 -1.3(3) . . . . ?
C31 C30 C29 C33 177.9(2) . . . . ?
C34 C31 C30 C29 178.45(19) . . . . ?
C32 C27 C28 C29 177.5(2) . . . . ?
B1 N1 C1 C10 11.9(3) . . . . ?
B1 N1 C1 C2 -164.97(18) . . . . ?
B1 C12 C13 C14 167.95(18) . . . . ?
B1 C26 C27 C28 170.76(18) . . . . ?
B1 C26 C27 C32 -6.5(3) . . . . ?
B1 C26 C31 C30 -169.97(18) . . . . ?
B1 C26 C31 C34 10.7(3) . . . . ?
